data_5000249
loop_
_publ_author_name
'Coval, Stephen J.'
'Patton, Robert W.'
'Petrin, Joanne M.'
'James, Linda'
'Rothofsky, Marnie L.'
'Lin, Stanley L.'
'Patel, Mahesh'
'Reed, John K.'
'McPhail, Andrew T.'
'Robert Bishop, W.'

_publ_section_title
;
 A cembranolide diterpene farnesyl protein transferase inhibitor from the
 marine soft coral Lobophytum cristagalli
;
_journal_issue 7
_journal_name_full 'Bioorganic & Medicinal Chemistry Letters'
_journal_page_first 909
_journal_page_last 912
_journal_paper_doi 10.1016/0960-894X(96)00142-4
_journal_volume 6
_journal_year 1996
_chemical_formula_sum 'C22 H30 O5'
_space_group_IT_number 19
_symmetry_cell_setting orthorhombic
_symmetry_Int_Tables_number 19
_symmetry_space_group_name_Hall 'P 2ac 2ab'
_symmetry_space_group_name_H-M 'P 21 21 21'
_cell_angle_alpha 90
_cell_angle_beta 90
_cell_angle_gamma 90
_cell_formula_units_Z 4
_cell_length_a 8.156(1)
_cell_length_b 9.904(1)
_cell_length_c 26.557(3)
_cod_database_code 5000249

loop_
_symmetry_equiv_pos_site_id
_symmetry_equiv_pos_as_xyz
1 x,y,z
2 1/2-x,-y,1/2+z
3 1/2+x,1/2-y,-z
4 -x,1/2+y,1/2-z

loop_
_atom_site_label
_atom_site_type_symbol
_atom_site_fract_x
_atom_site_fract_y
_atom_site_fract_z
C1 C 0.1390(3) 0.0521(2) 0.0962(1)
C2 C 0.0175(3) 0.0941(2) 0.0542(1)
C3 C 0.0704(3) 0.2232(2) 0.0307(1)
C4 C 0.0016(3) 0.3552(2) 0.0436(1)
C5 C 0.1055(4) 0.4785(3) 0.0354(1)
C6 C 0.1875(5) 0.5343(3) 0.0824(1)
C7 C 0.3153(4) 0.4446(3) 0.1060(1)
C8 C 0.3676(4) 0.4537(3) 0.1527(1)
C9 C 0.5096(4) 0.3711(3) 0.1720(1)
C10 C 0.4708(4) 0.2797(3) 0.2173(1)
C11 C 0.3862(4) 0.1519(3) 0.2025(1)
C12 C 0.2274(4) 0.1216(3) 0.2082(1)
C13 C 0.1620(4) -0.0117(3) 0.1894(1)
C14 C 0.0502(4) 0.0070(2) 0.1435(1)
C15 C 0.2382(3) -0.0551(2) 0.0701(1)
C16 C 0.1490(4) -0.0970(3) 0.0245(1)
O1 O 0.0216(3) -0.0123(2) 0.0165(1)
O2 O -0.0433(2) 0.2888(2) -0.0032(1)
C17 C -0.1384(4) 0.3680(3) 0.0805(1)
C18 C 0.3019(7) 0.5554(4) 0.1892(1)
C19 C 0.1040(5) 0.2163(4) 0.2303(1)
O3 O -0.0281(2) -0.1213(2) 0.1323(1)
C20 C -0.1880(3) -0.1359(3) 0.1435(1)
C21 C -0.2493(4) -0.2729(3) 0.1299(1)
O4 O -0.2670(3) -0.0492(2) 0.1632(1)
C22 C 0.3854(4) -0.1042(3) 0.0805(1)
O5 O 0.1768(3) -0.1877(2) -0.0040(1)
H1 H 0.197(3) 0.121(3) 0.107(1)
H2 H -0.098(3) 0.100(2) 0.069(1)
H3 H 0.188(4) 0.222(3) 0.020(1)
H4 H 0.202(4) 0.456(3) 0.010(1)
H5 H 0.053(3) 0.549(2) 0.021(1)
H6 H 0.216(5) 0.624(4) 0.077(1)
H7 H 0.108(5) 0.561(4) 0.114(1)
H8 H 0.359(4) 0.377(3) 0.085(1)
H9 H 0.551(4) 0.320(3) 0.143(1)
H10 H 0.596(4) 0.429(3) 0.184(1)
H11 H 0.557(4) 0.268(3) 0.238(1)
H12 H 0.398(4) 0.341(3) 0.240(1)
H13 H 0.473(4) 0.081(3) 0.185(1)
H14 H 0.099(3) -0.053(3) 0.219(1)
H15 H 0.234(3) -0.067(3) 0.181(1)
H16 H -0.031(3) 0.071(2) 0.151(1)
H17 H -0.107(4) 0.366(3) 0.113(1)
H18 H -0.216(4) 0.276(4) 0.075(1)
H19 H -0.211(5) 0.451(4) 0.072(1)
H20 H 0.36100 0.54400 0.22400
H21 H 0.17500 0.54000 0.19400
H22 H 0.32300 0.65300 0.17500
H23 H 0.049(6) 0.158(5) 0.260(2)
H24 H 0.147(5) 0.305(4) 0.244(1)
H25 H 0.029(8) 0.237(7) 0.202(2)
H26 H -0.179(5) -0.331(3) 0.146(1)
H27 H -0.258(2) -0.279(4) 0.091(1)
H28 H -0.364(6) -0.297(4) 0.153(1)
H29 H 0.448(4) -0.071(3) 0.114(1)
H30 H 0.417(4) -0.174(3) 0.057(1)

loop_
_atom_type_symbol
_atom_type_radius_bond
C 0.68
H 0.23
O 0.68
